data_7116008
loop_
_publ_author_name
'Jun Zhang'
'Gengtao Zhang'
'Weijie Wu'
'Xuejun Zhang'
'Min Shi'

_publ_section_title
;
 Metal-free aminoamidiniumation employing N-iodosuccinimide: facile
 syntheses of bicyclic imidazolidiniums and cyclic vicinal diamines
;
_journal_name_full Chem.Commun.
_journal_page_first 15052
_journal_paper_doi 10.1039/C4cc07082H
_journal_volume 50
_journal_year 2014
_chemical_formula_sum 'C19 H21 I N2'
_chemical_formula_weight 404.28
_chemical_name_systematic
; 
 ? 
;
_space_group_crystal_system triclinic
_space_group_IT_number 2
_space_group_name_Hall '-P 1'
_space_group_name_H-M_alt 'P -1'
_symmetry_space_group_name_Hall '-P 1'
_symmetry_space_group_name_H-M 'P -1'
_atom_sites_solution_hydrogens mixed
_audit_creation_method SHELXL-2013
_cell_angle_alpha 108.642(4)
_cell_angle_beta 99.276(4)
_cell_angle_gamma 101.841(5)
_cell_formula_units_Z 2
_cell_length_a 8.668(3)
_cell_length_b 10.397(3)
_cell_length_c 10.757(3)
_cell_measurement_reflns_used 4410
_cell_measurement_temperature 173(2)
_cell_measurement_theta_max 27.83
_cell_measurement_theta_min 2.37
_cell_volume 871.7(5)
_computing_cell_refinement 'Bruker SAINT'
_computing_data_collection 'Bruker APEX2'
_computing_data_reduction 'Bruker SAINT'
_computing_molecular_graphics 'Bruker SHELXTL'
_computing_publication_material 'Bruker SHELXTL'
_computing_structure_refinement 'SHELXL-2013 (Sheldrick, 2013)'
_computing_structure_solution 'SHELXS-97 (Sheldrick, 2008)'
_diffrn_ambient_temperature 173(2)
_diffrn_measured_fraction_theta_full 0.985
_diffrn_measured_fraction_theta_max 0.973
_diffrn_measurement_device_type 'Bruker APEX-II CCD'
_diffrn_measurement_method '\f and \w scans'
_diffrn_radiation_type MoK\a
_diffrn_radiation_wavelength 0.71073
_diffrn_reflns_av_R_equivalents 0.0260
_diffrn_reflns_av_unetI/netI 0.0443
_diffrn_reflns_Laue_measured_fraction_full 0.985
_diffrn_reflns_Laue_measured_fraction_max 0.973
_diffrn_reflns_limit_h_max 11
_diffrn_reflns_limit_h_min -11
_diffrn_reflns_limit_k_max 13
_diffrn_reflns_limit_k_min -11
_diffrn_reflns_limit_l_max 12
_diffrn_reflns_limit_l_min -14
_diffrn_reflns_number 6305
_diffrn_reflns_point_group_measured_fraction_full 0.985
_diffrn_reflns_point_group_measured_fraction_max 0.973
_diffrn_reflns_theta_full 25.242
_diffrn_reflns_theta_max 27.934
_diffrn_reflns_theta_min 2.061
_exptl_absorpt_coefficient_mu 1.836
_exptl_absorpt_correction_T_max 0.746
_exptl_absorpt_correction_T_min 0.524
_exptl_absorpt_correction_type multi-scan
_exptl_absorpt_process_details sadabs
_exptl_crystal_colour yellow
_exptl_crystal_density_diffrn 1.540
_exptl_crystal_description block
_exptl_crystal_F_000 404
_exptl_crystal_size_max 0.240
_exptl_crystal_size_mid 0.120
_exptl_crystal_size_min 0.090
_refine_diff_density_max 1.129
_refine_diff_density_min -1.223
_refine_diff_density_rms 0.205
_refine_ls_extinction_method none
_refine_ls_goodness_of_fit_ref 1.215
_refine_ls_hydrogen_treatment mixed
_refine_ls_matrix_type full
_refine_ls_number_parameters 206
_refine_ls_number_reflns 4081
_refine_ls_number_restraints 0
_refine_ls_restrained_S_all 1.215
_refine_ls_R_factor_all 0.0431
_refine_ls_R_factor_gt 0.0365
_refine_ls_shift/su_max 0.001
_refine_ls_shift/su_mean 0.000
_refine_ls_structure_factor_coef Fsqd
_refine_ls_weighting_details
; 
 w=1/[\s^2^(Fo^2^)+(0.0848P)^2^] 
 where P=(Fo^2^+2Fc^2^)/3 
;
_refine_ls_weighting_scheme calc
_refine_ls_wR_factor_gt 0.1143
_refine_ls_wR_factor_ref 0.1341
_reflns_Friedel_coverage 0.000
_reflns_number_gt 3685
_reflns_number_total 4081
_reflns_threshold_expression 'I > 2\s(I)'
_cod_data_source_file c4cc07082h2.cif
_cod_data_source_block mo_40106a
_cod_original_cell_volume 871.6(5)
_cod_database_code 7116008
_shelx_space_group_comment
; 
The symmetry employed for this shelxl refinement is uniquely defined 
by the following loop, which should always be used as a source of 
symmetry information in preference to the above space-group names. 
They are only intended as comments. 
;
_shelx_estimated_absorpt_t_min 0.667
_shelx_estimated_absorpt_t_max 0.852
_shelxl_version_number 2013-2

loop_
_space_group_symop_operation_xyz
'x, y, z'
'-x, -y, -z'

loop_
_atom_site_label
_atom_site_type_symbol
_atom_site_fract_x
_atom_site_fract_y
_atom_site_fract_z
_atom_site_U_iso_or_equiv
_atom_site_adp_type
_atom_site_occupancy
_atom_site_site_symmetry_order
_atom_site_calc_flag
_atom_site_refinement_flags_posn
_atom_site_refinement_flags_adp
I1 I 0.30195(3) 0.33193(3) 0.08990(2) 0.03329(13) Uani 1 1 d . .
N1 N 0.8081(4) 0.4411(3) 0.2188(3) 0.0233(6) Uani 1 1 d . .
N2 N 0.7239(4) 0.3094(3) 0.0041(3) 0.0277(6) Uani 1 1 d . .
C1 C 0.7186(4) 0.4227(4) 0.1005(3) 0.0214(6) Uani 1 1 d . .
C2 C 0.8753(6) 0.3188(4) 0.2099(4) 0.0325(8) Uani 1 1 d . .
H2A H 0.8220 0.2608 0.2564 0.039 Uiso 1 1 calc R U
H2B H 0.9941 0.3503 0.2497 0.039 Uiso 1 1 calc R U
C3 C 0.8357(5) 0.2373(4) 0.0575(4) 0.0304(8) Uani 1 1 d . .
H3 H 0.9369 0.2520 0.0245 0.036 Uiso 1 1 calc R U
C4 C 0.7404(6) 0.0827(4) -0.0067(4) 0.0354(9) Uani 1 1 d . .
H4A H 0.8128 0.0213 -0.0310 0.043 Uiso 1 1 calc R U
H4B H 0.6787 0.0535 0.0541 0.043 Uiso 1 1 calc R U
C5 C 0.6274(5) 0.0793(4) -0.1318(4) 0.0289(7) Uani 1 1 d . .
C6 C 0.5381(6) -0.0334(5) -0.2485(5) 0.0444(10) Uani 1 1 d . .
H6 H 0.5452 -0.1264 -0.2604 0.053 Uiso 1 1 calc R U
C7 C 0.4392(6) -0.0089(5) -0.3469(5) 0.0465(11) Uani 1 1 d . .
H7 H 0.3769 -0.0860 -0.4265 0.056 Uiso 1 1 calc R U
C8 C 0.4288(5) 0.1257(5) -0.3321(4) 0.0412(10) Uani 1 1 d . .
H8 H 0.3602 0.1400 -0.4018 0.049 Uiso 1 1 calc R U
C9 C 0.5182(5) 0.2412(5) -0.2154(4) 0.0352(9) Uani 1 1 d . .
H9 H 0.5123 0.3345 -0.2035 0.042 Uiso 1 1 calc R U
C10 C 0.6155(4) 0.2122(4) -0.1185(3) 0.0250(7) Uani 1 1 d . .
C11 C 0.8453(4) 0.5637(4) 0.3394(3) 0.0219(6) Uani 1 1 d . .
C12 C 0.9606(4) 0.6840(4) 0.3513(3) 0.0234(6) Uani 1 1 d . .
C13 C 0.9944(4) 0.8034(4) 0.4690(3) 0.0254(7) Uani 1 1 d . .
H13 H 1.0720 0.8873 0.4787 0.031 Uiso 1 1 calc R U
C14 C 0.9168(5) 0.8019(4) 0.5722(3) 0.0253(7) Uani 1 1 d . .
C15 C 0.8058(5) 0.6795(4) 0.5584(3) 0.0266(7) Uani 1 1 d . .
H15 H 0.7527 0.6784 0.6289 0.032 Uiso 1 1 calc R U
C16 C 0.7695(4) 0.5579(4) 0.4444(3) 0.0235(6) Uani 1 1 d . .
C17 C 1.0476(6) 0.6873(5) 0.2413(4) 0.0349(8) Uani 1 1 d . .
H17A H 1.0748 0.5978 0.2053 0.052 Uiso 1 1 calc R U
H17B H 1.1476 0.7652 0.2787 0.052 Uiso 1 1 calc R U
H17C H 0.9770 0.7009 0.1685 0.052 Uiso 1 1 calc R U
C18 C 0.9585(6) 0.9322(4) 0.7006(4) 0.0370(9) Uani 1 1 d . .
H18A H 0.8860 0.9909 0.6899 0.056 Uiso 1 1 calc R U
H18B H 1.0715 0.9863 0.7174 0.056 Uiso 1 1 calc R U
H18C H 0.9449 0.9032 0.7773 0.056 Uiso 1 1 calc R U
C19 C 0.6557(5) 0.4216(4) 0.4355(4) 0.0347(8) Uani 1 1 d . .
H19A H 0.7151 0.3500 0.4292 0.052 Uiso 1 1 calc R U
H19B H 0.5653 0.3883 0.3551 0.052 Uiso 1 1 calc R U
H19C H 0.6130 0.4384 0.5166 0.052 Uiso 1 1 calc R U
H1 H 0.659(5) 0.483(4) 0.083(4) 0.015(9) Uiso 1 1 d . .

loop_
_atom_site_aniso_label
_atom_site_aniso_U_11
_atom_site_aniso_U_22
_atom_site_aniso_U_33
_atom_site_aniso_U_23
_atom_site_aniso_U_13
_atom_site_aniso_U_12
I1 0.02895(17) 0.04500(19) 0.03378(17) 0.02368(13) 0.01000(11) 0.00996(12)
N1 0.0245(14) 0.0259(14) 0.0214(13) 0.0104(11) 0.0024(11) 0.0105(11)
N2 0.0317(16) 0.0271(15) 0.0228(14) 0.0067(12) 0.0007(12) 0.0135(13)
C1 0.0224(15) 0.0248(16) 0.0177(14) 0.0092(12) 0.0034(12) 0.0068(12)
C2 0.045(2) 0.0333(19) 0.0220(16) 0.0105(14) 0.0009(15) 0.0210(17)
C3 0.0293(19) 0.037(2) 0.0284(18) 0.0145(15) 0.0077(14) 0.0128(15)
C4 0.047(2) 0.0321(19) 0.0292(18) 0.0120(15) 0.0064(17) 0.0159(17)
C5 0.0266(18) 0.0317(19) 0.0269(17) 0.0107(14) 0.0054(14) 0.0058(14)
C6 0.043(3) 0.036(2) 0.040(2) 0.0029(18) 0.0047(19) 0.0037(19)
C7 0.037(2) 0.047(3) 0.036(2) 0.0000(19) -0.0029(18) 0.0037(19)
C8 0.032(2) 0.052(3) 0.0254(18) 0.0027(17) -0.0044(15) 0.0100(19)
C9 0.033(2) 0.041(2) 0.0264(17) 0.0061(16) -0.0005(15) 0.0151(17)
C10 0.0213(16) 0.0312(17) 0.0202(15) 0.0062(13) 0.0065(12) 0.0060(13)
C11 0.0239(16) 0.0248(16) 0.0197(14) 0.0101(12) 0.0037(12) 0.0102(13)
C12 0.0233(16) 0.0295(17) 0.0227(15) 0.0134(13) 0.0074(12) 0.0110(13)
C13 0.0266(17) 0.0266(17) 0.0223(15) 0.0102(13) 0.0024(13) 0.0063(13)
C14 0.0300(18) 0.0284(17) 0.0203(15) 0.0114(13) 0.0030(13) 0.0127(14)
C15 0.0273(17) 0.040(2) 0.0202(15) 0.0160(14) 0.0080(13) 0.0145(15)
C16 0.0227(16) 0.0296(17) 0.0224(15) 0.0142(13) 0.0049(12) 0.0085(13)
C17 0.039(2) 0.038(2) 0.0307(18) 0.0138(16) 0.0178(16) 0.0080(17)
C18 0.051(3) 0.036(2) 0.0240(17) 0.0081(15) 0.0070(16) 0.0177(19)
C19 0.037(2) 0.034(2) 0.0350(19) 0.0166(16) 0.0128(16) 0.0038(16)

loop_
_atom_type_symbol
_atom_type_description
_atom_type_scat_dispersion_real
_atom_type_scat_dispersion_imag
_atom_type_scat_source
C C 0.0033 0.0016 'International Tables Vol C Tables 4.2.6.8 and 6.1.1.4'
H H 0.0000 0.0000 'International Tables Vol C Tables 4.2.6.8 and 6.1.1.4'
N N 0.0061 0.0033 'International Tables Vol C Tables 4.2.6.8 and 6.1.1.4'
I I -0.4742 1.8119 'International Tables Vol C Tables 4.2.6.8 and 6.1.1.4'

loop_
_geom_angle_atom_site_label_1
_geom_angle_atom_site_label_2
_geom_angle_atom_site_label_3
_geom_angle
C1 N1 C11 126.0(3)
C1 N1 C2 110.5(3)
C11 N1 C2 123.5(3)
C1 N2 C10 135.3(3)
C1 N2 C3 110.9(3)
C10 N2 C3 109.1(3)
N2 C1 N1 112.6(3)
N2 C1 H1 122(2)
N1 C1 H1 126(2)
N1 C2 C3 102.7(3)
N1 C2 H2A 111.2
C3 C2 H2A 111.2
N1 C2 H2B 111.2
C3 C2 H2B 111.2
H2A C2 H2B 109.1
N2 C3 C4 103.1(3)
N2 C3 C2 102.0(3)
C4 C3 C2 122.2(4)
N2 C3 H3 109.5
C4 C3 H3 109.5
C2 C3 H3 109.5
C5 C4 C3 102.0(3)
C5 C4 H4A 111.4
C3 C4 H4A 111.4
C5 C4 H4B 111.4
C3 C4 H4B 111.4
H4A C4 H4B 109.2
C10 C5 C6 118.9(4)
C10 C5 C4 110.6(3)
C6 C5 C4 130.4(4)
C7 C6 C5 119.2(4)
C7 C6 H6 120.4
C5 C6 H6 120.4
C6 C7 C8 121.2(4)
C6 C7 H7 119.4
C8 C7 H7 119.4
C7 C8 C9 120.7(4)
C7 C8 H8 119.6
C9 C8 H8 119.6
C10 C9 C8 116.3(4)
C10 C9 H9 121.8
C8 C9 H9 121.8
C5 C10 C9 123.7(4)
C5 C10 N2 108.5(3)
C9 C10 N2 127.8(4)
C12 C11 C16 121.7(3)
C12 C11 N1 118.6(3)
C16 C11 N1 119.7(3)
C11 C12 C13 118.0(3)
C11 C12 C17 121.4(3)
C13 C12 C17 120.6(3)
C14 C13 C12 121.4(3)
C14 C13 H13 119.3
C12 C13 H13 119.3
C15 C14 C13 119.1(3)
C15 C14 C18 120.6(3)
C13 C14 C18 120.3(4)
C14 C15 C16 121.7(3)
C14 C15 H15 119.1
C16 C15 H15 119.1
C15 C16 C11 118.0(3)
C15 C16 C19 120.8(3)
C11 C16 C19 121.1(3)
C12 C17 H17A 109.5
C12 C17 H17B 109.5
H17A C17 H17B 109.5
C12 C17 H17C 109.5
H17A C17 H17C 109.5
H17B C17 H17C 109.5
C14 C18 H18A 109.5
C14 C18 H18B 109.5
H18A C18 H18B 109.5
C14 C18 H18C 109.5
H18A C18 H18C 109.5
H18B C18 H18C 109.5
C16 C19 H19A 109.5
C16 C19 H19B 109.5
H19A C19 H19B 109.5
C16 C19 H19C 109.5
H19A C19 H19C 109.5
H19B C19 H19C 109.5

loop_
_geom_bond_atom_site_label_1
_geom_bond_atom_site_label_2
_geom_bond_distance
N1 C1 1.312(4)
N1 C11 1.432(4)
N1 C2 1.487(5)
N2 C1 1.312(4)
N2 C10 1.416(4)
N2 C3 1.491(5)
C1 H1 0.94(4)
C2 C3 1.528(5)
C2 H2A 0.9900
C2 H2B 0.9900
C3 C4 1.518(6)
C3 H3 1.0000
C4 C5 1.516(5)
C4 H4A 0.9900
C4 H4B 0.9900
C5 C10 1.370(6)
C5 C6 1.386(6)
C6 C7 1.374(7)
C6 H6 0.9500
C7 C8 1.380(7)
C7 H7 0.9500
C8 C9 1.400(5)
C8 H8 0.9500
C9 C10 1.382(5)
C9 H9 0.9500
C11 C12 1.388(5)
C11 C16 1.406(5)
C12 C13 1.399(5)
C12 C17 1.507(5)
C13 C14 1.390(5)
C13 H13 0.9500
C14 C15 1.377(5)
C14 C18 1.522(5)
C15 C16 1.387(5)
C15 H15 0.9500
C16 C19 1.517(5)
C17 H17A 0.9800
C17 H17B 0.9800
C17 H17C 0.9800
C18 H18A 0.9800
C18 H18B 0.9800
C18 H18C 0.9800
C19 H19A 0.9800
C19 H19B 0.9800
C19 H19C 0.9800

loop_
_geom_hbond_atom_site_label_D
_geom_hbond_atom_site_label_H
_geom_hbond_atom_site_label_A
_geom_hbond_distance_DH
_geom_hbond_distance_HA
_geom_hbond_distance_DA
_geom_hbond_angle_DHA
_geom_hbond_site_symmetry_A
C3 H3 I1 1.00 3.00 3.888(4) 148.0 1_655

loop_
_geom_torsion_atom_site_label_1
_geom_torsion_atom_site_label_2
_geom_torsion_atom_site_label_3
_geom_torsion_atom_site_label_4
_geom_torsion
C10 N2 C1 N1 150.1(4)
C3 N2 C1 N1 -2.0(4)
C11 N1 C1 N2 171.0(3)
C2 N1 C1 N2 -5.8(5)
C1 N1 C2 C3 10.6(4)
C11 N1 C2 C3 -166.3(3)
C1 N2 C3 C4 135.8(4)
C10 N2 C3 C4 -23.8(4)
C1 N2 C3 C2 8.4(4)
C10 N2 C3 C2 -151.2(3)
N1 C2 C3 N2 -10.7(4)
N1 C2 C3 C4 -124.8(4)
N2 C3 C4 C5 24.5(4)
C2 C3 C4 C5 138.0(4)
C3 C4 C5 C10 -18.9(4)
C3 C4 C5 C6 162.5(5)
C10 C5 C6 C7 -0.6(7)
C4 C5 C6 C7 177.9(5)
C5 C6 C7 C8 0.8(8)
C6 C7 C8 C9 -0.5(8)
C7 C8 C9 C10 0.1(7)
C6 C5 C10 C9 0.3(6)
C4 C5 C10 C9 -178.5(4)
C6 C5 C10 N2 -176.6(4)
C4 C5 C10 N2 4.6(5)
C8 C9 C10 C5 0.0(6)
C8 C9 C10 N2 176.3(4)
C1 N2 C10 C5 -140.0(4)
C3 N2 C10 C5 12.4(4)
C1 N2 C10 C9 43.2(7)
C3 N2 C10 C9 -164.3(4)
C1 N1 C11 C12 -76.1(5)
C2 N1 C11 C12 100.3(4)
C1 N1 C11 C16 106.3(4)
C2 N1 C11 C16 -77.3(5)
C16 C11 C12 C13 -3.2(5)
N1 C11 C12 C13 179.3(3)
C16 C11 C12 C17 176.8(3)
N1 C11 C12 C17 -0.7(5)
C11 C12 C13 C14 0.8(5)
C17 C12 C13 C14 -179.2(3)
C12 C13 C14 C15 0.8(5)
C12 C13 C14 C18 178.6(3)
C13 C14 C15 C16 0.0(5)
C18 C14 C15 C16 -177.8(3)
C14 C15 C16 C11 -2.3(5)
C14 C15 C16 C19 175.8(3)
C12 C11 C16 C15 3.9(5)
N1 C11 C16 C15 -178.6(3)
C12 C11 C16 C19 -174.2(3)
N1 C11 C16 C19 3.3(5)
